data_8105192
loop_
_publ_author_name
'Wu, Gui-Ling'

_publ_section_title
;
 The crystal structure of tris(6-methylpyridin-2-yl)phosphine selenide,
 C18H18N3PSe
;
_journal_issue 2
_journal_name_full 'Zeitschrift f\"ur Kristallographie - New Crystal Structures'
_journal_page_first 243
_journal_page_last 245
_journal_paper_doi 10.1515/ncrs-2021-0455
_journal_volume 237
_journal_year 2022
_chemical_formula_moiety 'C18 H18 N3 P Se'
_chemical_formula_sum 'C18 H18 N3 P Se'
_chemical_formula_weight 386.28
_space_group_crystal_system monoclinic
_space_group_IT_number 14
_space_group_name_Hall '-P 2yn'
_space_group_name_H-M_alt 'P 1 21/n 1'
_atom_sites_solution_hydrogens geom
_cell_angle_alpha 90
_cell_angle_beta 105.3170(10)
_cell_angle_gamma 90
_cell_formula_units_Z 4
_cell_length_a 9.3064(9)
_cell_length_b 17.7311(18)
_cell_length_c 11.0556(11)
_cell_measurement_reflns_used 9942
_cell_measurement_temperature 296(2)
_cell_measurement_theta_max 31.58
_cell_measurement_theta_min 2.23
_cell_volume 1759.5(3)
_computing_molecular_graphics 'Olex2 (Dolomanov et al., 2009)'
_computing_publication_material 'Olex2 (Dolomanov et al., 2009)'
_computing_structure_refinement 'ShelXL (Sheldrick, 2015)'
_diffrn_ambient_temperature 296.15
_diffrn_measured_fraction_theta_full 0.995
_diffrn_measured_fraction_theta_max 0.940
_diffrn_measurement_device_type 'Bruker APEX-II CCD'
_diffrn_measurement_method '\f and \w scans'
_diffrn_radiation_monochromator graphite
_diffrn_radiation_type MoK\a
_diffrn_radiation_wavelength 0.71073
_diffrn_reflns_av_R_equivalents 0.0287
_diffrn_reflns_av_unetI/netI 0.0230
_diffrn_reflns_Laue_measured_fraction_full 0.995
_diffrn_reflns_Laue_measured_fraction_max 0.940
_diffrn_reflns_limit_h_max 13
_diffrn_reflns_limit_h_min -13
_diffrn_reflns_limit_k_max 26
_diffrn_reflns_limit_k_min -26
_diffrn_reflns_limit_l_max 15
_diffrn_reflns_limit_l_min -15
_diffrn_reflns_number 27083
_diffrn_reflns_point_group_measured_fraction_full 0.995
_diffrn_reflns_point_group_measured_fraction_max 0.940
_diffrn_reflns_theta_full 25.242
_diffrn_reflns_theta_max 32.210
_diffrn_reflns_theta_min 2.229
_diffrn_standards_number 0
_exptl_absorpt_coefficient_mu 2.227
_exptl_absorpt_correction_T_max 0.8080
_exptl_absorpt_correction_T_min 0.6643
_exptl_absorpt_correction_type multi-scan
_exptl_absorpt_process_details Sadabs
_exptl_crystal_colour 'clear light colourless'
_exptl_crystal_colour_lustre clear
_exptl_crystal_colour_modifier light
_exptl_crystal_colour_primary colourless
_exptl_crystal_density_diffrn 1.458
_exptl_crystal_density_meas .
_exptl_crystal_description block
_exptl_crystal_F_000 784
_exptl_crystal_size_max 0.2
_exptl_crystal_size_mid 0.15
_exptl_crystal_size_min 0.1
_refine_diff_density_max 0.311
_refine_diff_density_min -0.410
_refine_diff_density_rms 0.071
_refine_ls_extinction_coef .
_refine_ls_extinction_method none
_refine_ls_goodness_of_fit_ref 1.067
_refine_ls_hydrogen_treatment constr
_refine_ls_matrix_type full
_refine_ls_number_parameters 211
_refine_ls_number_reflns 5848
_refine_ls_number_restraints 0
_refine_ls_restrained_S_all 1.067
_refine_ls_R_factor_all 0.0449
_refine_ls_R_factor_gt 0.0365
_refine_ls_shift/su_max 0.001
_refine_ls_shift/su_mean 0.000
_refine_ls_structure_factor_coef Fsqd
_refine_ls_weighting_details 'w=1/[\s^2^(Fo^2^)+(0.0445P)^2^+0.6290P] where P=(Fo^2^+2Fc^2^)/3'
_refine_ls_weighting_scheme calc
_refine_ls_wR_factor_gt 0.0886
_refine_ls_wR_factor_ref 0.0919
_reflns_Friedel_coverage 0.000
_reflns_Friedel_fraction_full .
_reflns_Friedel_fraction_max .
_reflns_number_gt 5031
_reflns_number_total 5848
_reflns_threshold_expression 'I > 2\s(I)'
_cod_data_source_file suppl_j_ncrs-2021-0455_suppl.cif
_cod_data_source_block t
_cod_database_code 8105192
_shelx_space_group_comment
;
The symmetry employed for this shelxl refinement is uniquely defined
by the following loop, which should always be used as a source of
symmetry information in preference to the above space-group names.
They are only intended as comments.
;
_shelx_estimated_absorpt_t_max 0.808
_shelx_estimated_absorpt_t_min 0.664
_olex2_refinement_description
;
1. Fixed Uiso
 At 1.2 times of:
  All C(H) groups
 At 1.5 times of:
  All C(H,H,H) groups
2.a Aromatic/amide H refined with riding coordinates:
 C2(H2), C3(H3), C4(H4), C8(H8), C9(H9), C10(H10), C14(H14), C15(H15), C16(H16)
2.b Idealised Me refined as rotating group:
 C6(H6A,H6B,H6C), C12(H12A,H12B,H12C), C18(H18A,H18B,H18C)
;

loop_
_space_group_symop_operation_xyz
'x, y, z'
'-x+1/2, y+1/2, -z+1/2'
'-x, -y, -z'
'x-1/2, -y-1/2, z-1/2'

loop_
_atom_site_label
_atom_site_type_symbol
_atom_site_fract_x
_atom_site_fract_y
_atom_site_fract_z
_atom_site_U_iso_or_equiv
_atom_site_adp_type
_atom_site_occupancy
_atom_site_site_symmetry_order
_atom_site_calc_flag
_atom_site_refinement_flags_posn
_atom_site_refinement_flags_adp
_atom_site_refinement_flags_occupancy
_atom_site_disorder_assembly
_atom_site_disorder_group
C1 C 0.30290(18) 0.81857(9) 0.01628(14) 0.0313(3) Uani 1 1 d . . . . .
C2 C 0.1945(2) 0.83306(12) -0.09355(16) 0.0439(4) Uani 1 1 d . . . . .
H2 H 0.125608 0.871717 -0.098819 0.053 Uiso 1 1 calc R . . . .
C3 C 0.1933(3) 0.78685(15) -0.19646(18) 0.0591(6) Uani 1 1 d . . . . .
H3 H 0.121651 0.793598 -0.272171 0.071 Uiso 1 1 calc R . . . .
C4 C 0.2988(3) 0.73171(14) -0.18430(19) 0.0560(6) Uani 1 1 d . . . . .
H4 H 0.299159 0.700769 -0.252133 0.067 Uiso 1 1 calc R . . . .
C5 C 0.4047(2) 0.72180(11) -0.07161(18) 0.0437(4) Uani 1 1 d . . . . .
C6 C 0.5213(3) 0.66142(13) -0.0543(2) 0.0602(6) Uani 1 1 d . . . . .
H6A H 0.617716 0.683062 -0.018597 0.090 Uiso 1 1 calc GR . . . .
H6B H 0.518845 0.639329 -0.134092 0.090 Uiso 1 1 calc GR . . . .
H6C H 0.501844 0.623220 0.000868 0.090 Uiso 1 1 calc GR . . . .
C7 C 0.30510(16) 0.79401(8) 0.27103(13) 0.0276(3) Uani 1 1 d . . . . .
C8 C 0.39940(19) 0.78926(11) 0.39083(15) 0.0367(3) Uani 1 1 d . . . . .
H8 H 0.470297 0.826288 0.421962 0.044 Uiso 1 1 calc R . . . .
C9 C 0.3840(2) 0.72680(12) 0.46297(17) 0.0436(4) Uani 1 1 d . . . . .
H9 H 0.445226 0.721146 0.543816 0.052 Uiso 1 1 calc R . . . .
C10 C 0.2779(2) 0.67407(11) 0.41359(18) 0.0436(4) Uani 1 1 d . . . . .
H10 H 0.268310 0.631456 0.459869 0.052 Uiso 1 1 calc R . . . .
C11 C 0.18340(19) 0.68429(9) 0.29284(17) 0.0358(3) Uani 1 1 d . . . . .
C12 C 0.0634(3) 0.62842(11) 0.2377(2) 0.0524(5) Uani 1 1 d . . . . .
H12A H -0.009056 0.628384 0.285495 0.079 Uiso 1 1 calc GR . . . .
H12B H 0.106214 0.579029 0.239832 0.079 Uiso 1 1 calc GR . . . .
H12C H 0.015987 0.642028 0.152447 0.079 Uiso 1 1 calc GR . . . .
C13 C 0.49402(16) 0.91372(8) 0.20445(13) 0.0274(3) Uani 1 1 d . . . . .
C14 C 0.5695(2) 0.92949(10) 0.11526(16) 0.0355(3) Uani 1 1 d . . . . .
H14 H 0.531612 0.914503 0.032324 0.043 Uiso 1 1 calc R . . . .
C15 C 0.7036(2) 0.96841(11) 0.15303(18) 0.0413(4) Uani 1 1 d . . . . .
H15 H 0.756904 0.980683 0.095488 0.050 Uiso 1 1 calc R . . . .
C16 C 0.7559(2) 0.98838(10) 0.27697(18) 0.0409(4) Uani 1 1 d . . . . .
H16 H 0.845887 1.013950 0.304219 0.049 Uiso 1 1 calc R . . . .
C17 C 0.6743(2) 0.97040(10) 0.36155(16) 0.0377(3) Uani 1 1 d . . . . .
C18 C 0.7271(3) 0.99008(18) 0.4985(2) 0.0662(7) Uani 1 1 d . . . . .
H18A H 0.650679 1.017716 0.523034 0.099 Uiso 1 1 calc GR . . . .
H18B H 0.815408 1.020443 0.512744 0.099 Uiso 1 1 calc GR . . . .
H18C H 0.748947 0.944638 0.547102 0.099 Uiso 1 1 calc GR . . . .
N1 N 0.40678(17) 0.76489(8) 0.02889(13) 0.0355(3) Uani 1 1 d . . . . .
N2 N 0.19774(15) 0.74375(8) 0.22234(13) 0.0319(3) Uani 1 1 d . . . . .
N3 N 0.54352(16) 0.93426(8) 0.32509(13) 0.0330(3) Uani 1 1 d . . . . .
P1 P 0.30913(4) 0.87031(2) 0.16087(3) 0.02617(8) Uani 1 1 d . . . . .
Se1 Se 0.13816(2) 0.95049(2) 0.14172(2) 0.04267(7) Uani 1 1 d . . . . .

loop_
_atom_site_aniso_label
_atom_site_aniso_U_11
_atom_site_aniso_U_22
_atom_site_aniso_U_33
_atom_site_aniso_U_23
_atom_site_aniso_U_13
_atom_site_aniso_U_12
C1 0.0341(7) 0.0349(7) 0.0234(6) 0.0005(5) 0.0053(5) -0.0082(6)
C2 0.0434(9) 0.0533(11) 0.0298(8) 0.0056(7) 0.0005(7) -0.0103(8)
C3 0.0676(14) 0.0770(16) 0.0251(8) -0.0023(9) -0.0010(8) -0.0278(12)
C4 0.0764(15) 0.0610(13) 0.0334(9) -0.0177(9) 0.0196(10) -0.0256(12)
C5 0.0562(11) 0.0400(9) 0.0413(9) -0.0117(7) 0.0243(8) -0.0167(8)
C6 0.0725(15) 0.0492(12) 0.0686(14) -0.0193(10) 0.0357(12) -0.0040(11)
C7 0.0283(6) 0.0287(7) 0.0263(6) 0.0033(5) 0.0083(5) 0.0015(5)
C8 0.0325(7) 0.0448(9) 0.0301(7) 0.0085(6) 0.0036(6) -0.0037(6)
C9 0.0407(9) 0.0544(11) 0.0335(8) 0.0160(7) 0.0058(7) 0.0036(8)
C10 0.0473(10) 0.0407(9) 0.0447(9) 0.0183(7) 0.0153(8) 0.0023(7)
C11 0.0388(8) 0.0300(7) 0.0411(8) 0.0028(6) 0.0147(7) -0.0005(6)
C12 0.0585(12) 0.0371(10) 0.0619(12) -0.0010(8) 0.0166(10) -0.0167(8)
C13 0.0285(6) 0.0251(6) 0.0284(6) 0.0008(5) 0.0074(5) -0.0007(5)
C14 0.0403(8) 0.0371(8) 0.0306(7) -0.0014(6) 0.0121(6) -0.0062(6)
C15 0.0424(9) 0.0412(9) 0.0460(9) -0.0011(7) 0.0218(8) -0.0096(7)
C16 0.0352(8) 0.0392(9) 0.0494(10) -0.0035(7) 0.0131(7) -0.0105(7)
C17 0.0369(8) 0.0398(8) 0.0351(8) -0.0058(6) 0.0070(6) -0.0088(7)
C18 0.0600(14) 0.0940(19) 0.0420(11) -0.0218(12) 0.0088(10) -0.0342(13)
N1 0.0421(7) 0.0351(7) 0.0303(6) -0.0046(5) 0.0116(6) -0.0054(6)
N2 0.0340(6) 0.0298(6) 0.0314(6) 0.0012(5) 0.0076(5) -0.0029(5)
N3 0.0340(6) 0.0353(7) 0.0303(6) -0.0047(5) 0.0093(5) -0.0067(5)
P1 0.02686(17) 0.02691(17) 0.02359(16) 0.00225(12) 0.00463(13) -0.00112(13)
Se1 0.03608(10) 0.03837(11) 0.05276(12) 0.00618(7) 0.01035(8) 0.00953(7)

loop_
_atom_type_symbol
_atom_type_description
_atom_type_scat_dispersion_real
_atom_type_scat_dispersion_imag
_atom_type_scat_source
C C 0.0033 0.0016 'International Tables Vol C Tables 4.2.6.8 and 6.1.1.4'
H H 0.0000 0.0000 'International Tables Vol C Tables 4.2.6.8 and 6.1.1.4'
N N 0.0061 0.0033 'International Tables Vol C Tables 4.2.6.8 and 6.1.1.4'
P P 0.1023 0.0942 'International Tables Vol C Tables 4.2.6.8 and 6.1.1.4'
Se Se -0.0929 2.2259 'International Tables Vol C Tables 4.2.6.8 and 6.1.1.4'

loop_
_geom_angle_atom_site_label_1
_geom_angle_atom_site_label_2
_geom_angle_atom_site_label_3
_geom_angle
_geom_angle_site_symmetry_1
_geom_angle_site_symmetry_3
C2 C1 P1 121.42(15) . .
N1 C1 C2 124.29(16) . .
N1 C1 P1 114.23(11) . .
C1 C2 H2 121.5 . .
C1 C2 C3 116.9(2) . .
C3 C2 H2 121.5 . .
C2 C3 H3 120.4 . .
C4 C3 C2 119.18(19) . .
C4 C3 H3 120.4 . .
C3 C4 H4 119.9 . .
C3 C4 C5 120.19(18) . .
C5 C4 H4 119.9 . .
C4 C5 C6 121.73(19) . .
N1 C5 C4 121.6(2) . .
N1 C5 C6 116.62(19) . .
C5 C6 H6A 109.5 . .
C5 C6 H6B 109.5 . .
C5 C6 H6C 109.5 . .
H6A C6 H6B 109.5 . .
H6A C6 H6C 109.5 . .
H6B C6 H6C 109.5 . .
C8 C7 P1 124.27(12) . .
N2 C7 C8 124.07(14) . .
N2 C7 P1 111.65(11) . .
C7 C8 H8 121.3 . .
C7 C8 C9 117.42(16) . .
C9 C8 H8 121.3 . .
C8 C9 H9 120.4 . .
C10 C9 C8 119.24(16) . .
C10 C9 H9 120.4 . .
C9 C10 H10 120.1 . .
C9 C10 C11 119.84(16) . .
C11 C10 H10 120.1 . .
C10 C11 C12 120.99(16) . .
N2 C11 C10 121.46(16) . .
N2 C11 C12 117.56(16) . .
C11 C12 H12A 109.5 . .
C11 C12 H12B 109.5 . .
C11 C12 H12C 109.5 . .
H12A C12 H12B 109.5 . .
H12A C12 H12C 109.5 . .
H12B C12 H12C 109.5 . .
C14 C13 P1 121.14(12) . .
N3 C13 C14 123.29(14) . .
N3 C13 P1 115.34(11) . .
C13 C14 H14 120.9 . .
C13 C14 C15 118.12(16) . .
C15 C14 H14 120.9 . .
C14 C15 H15 120.6 . .
C16 C15 C14 118.73(16) . .
C16 C15 H15 120.6 . .
C15 C16 H16 120.0 . .
C15 C16 C17 120.00(16) . .
C17 C16 H16 120.0 . .
C16 C17 C18 122.22(17) . .
N3 C17 C16 121.48(16) . .
N3 C17 C18 116.31(17) . .
C17 C18 H18A 109.5 . .
C17 C18 H18B 109.5 . .
C17 C18 H18C 109.5 . .
H18A C18 H18B 109.5 . .
H18A C18 H18C 109.5 . .
H18B C18 H18C 109.5 . .
C1 N1 C5 117.77(16) . .
C11 N2 C7 117.91(14) . .
C17 N3 C13 118.36(14) . .
C1 P1 Se1 113.73(6) . .
C7 P1 C1 102.09(7) . .
C7 P1 C13 108.63(7) . .
C7 P1 Se1 114.81(5) . .
C13 P1 C1 104.56(7) . .
C13 P1 Se1 112.10(5) . .

loop_
_geom_bond_atom_site_label_1
_geom_bond_atom_site_label_2
_geom_bond_distance
_geom_bond_site_symmetry_2
C1 C2 1.382(2) .
C1 N1 1.337(2) .
C1 P1 1.8307(16) .
C2 H2 0.9300 .
C2 C3 1.400(3) .
C3 H3 0.9300 .
C3 C4 1.366(4) .
C4 H4 0.9300 .
C4 C5 1.381(3) .
C5 C6 1.500(3) .
C5 N1 1.344(2) .
C6 H6A 0.9600 .
C6 H6B 0.9600 .
C6 H6C 0.9600 .
C7 C8 1.385(2) .
C7 N2 1.341(2) .
C7 P1 1.8272(15) .
C8 H8 0.9300 .
C8 C9 1.394(2) .
C9 H9 0.9300 .
C9 C10 1.364(3) .
C10 H10 0.9300 .
C10 C11 1.403(3) .
C11 C12 1.497(3) .
C11 N2 1.339(2) .
C12 H12A 0.9600 .
C12 H12B 0.9600 .
C12 H12C 0.9600 .
C13 C14 1.382(2) .
C13 N3 1.3414(19) .
C13 P1 1.8295(15) .
C14 H14 0.9300 .
C14 C15 1.390(3) .
C15 H15 0.9300 .
C15 C16 1.374(3) .
C16 H16 0.9300 .
C16 C17 1.388(3) .
C17 C18 1.504(3) .
C17 N3 1.340(2) .
C18 H18A 0.9600 .
C18 H18B 0.9600 .
C18 H18C 0.9600 .
P1 Se1 2.1022(4) .

loop_
_geom_torsion_atom_site_label_1
_geom_torsion_atom_site_label_2
_geom_torsion_atom_site_label_3
_geom_torsion_atom_site_label_4
_geom_torsion
_geom_torsion_site_symmetry_1
_geom_torsion_site_symmetry_2
_geom_torsion_site_symmetry_3
_geom_torsion_site_symmetry_4
C1 C2 C3 C4 -1.1(3) . . . .
C2 C1 N1 C5 -0.6(2) . . . .
C2 C1 P1 C7 124.71(14) . . . .
C2 C1 P1 C13 -122.14(14) . . . .
C2 C1 P1 Se1 0.46(15) . . . .
C2 C3 C4 C5 0.2(3) . . . .
C3 C4 C5 C6 179.4(2) . . . .
C3 C4 C5 N1 0.7(3) . . . .
C4 C5 N1 C1 -0.5(3) . . . .
C6 C5 N1 C1 -179.25(16) . . . .
C7 C8 C9 C10 -0.3(3) . . . .
C8 C7 N2 C11 -1.8(2) . . . .
C8 C7 P1 C1 133.15(14) . . . .
C8 C7 P1 C13 23.06(16) . . . .
C8 C7 P1 Se1 -103.32(14) . . . .
C8 C9 C10 C11 -1.8(3) . . . .
C9 C10 C11 C12 -178.31(19) . . . .
C9 C10 C11 N2 2.3(3) . . . .
C10 C11 N2 C7 -0.5(2) . . . .
C12 C11 N2 C7 -179.94(16) . . . .
C13 C14 C15 C16 0.9(3) . . . .
C14 C13 N3 C17 -1.5(2) . . . .
C14 C13 P1 C1 25.65(15) . . . .
C14 C13 P1 C7 134.06(13) . . . .
C14 C13 P1 Se1 -98.00(13) . . . .
C14 C15 C16 C17 -0.7(3) . . . .
C15 C16 C17 C18 179.3(2) . . . .
C15 C16 C17 N3 -0.7(3) . . . .
C16 C17 N3 C13 1.8(3) . . . .
C18 C17 N3 C13 -178.2(2) . . . .
N1 C1 C2 C3 1.4(3) . . . .
N1 C1 P1 C7 -52.66(13) . . . .
N1 C1 P1 C13 60.49(13) . . . .
N1 C1 P1 Se1 -176.91(10) . . . .
N2 C7 C8 C9 2.2(3) . . . .
N2 C7 P1 C1 -47.91(12) . . . .
N2 C7 P1 C13 -158.00(11) . . . .
N2 C7 P1 Se1 75.62(11) . . . .
N3 C13 C14 C15 0.2(3) . . . .
N3 C13 P1 C1 -159.64(12) . . . .
N3 C13 P1 C7 -51.23(13) . . . .
N3 C13 P1 Se1 76.71(12) . . . .
P1 C1 C2 C3 -175.67(14) . . . .
P1 C1 N1 C5 176.67(12) . . . .
P1 C7 C8 C9 -179.01(14) . . . .
P1 C7 N2 C11 179.29(12) . . . .
P1 C13 C14 C15 174.49(14) . . . .
P1 C13 N3 C17 -176.13(13) . . . .
